data_1549067
loop_
_publ_author_name
'Bazley, Isabel J.'
'Erie, Ellen A.'
'Feiereisel, Garrett M.'
'LeWarne, Christopher J.'
'Peterson, Jack M.'
'Sandquist, Katherine L.'
'Oshin, Kayode D.'
'Zeller, Matthias'

_publ_section_title
;
 X-ray Crystallography Analysis of Complexes Synthesized with
 Tris(2-pyridylmethyl)amine: A Laboratory Experiment for Undergraduate
 Students Integrating Interdisciplinary Concepts and Techniques
;
_journal_name_full 'Journal of Chemical Education'
_journal_paper_doi 10.1021/acs.jchemed.7b00685
_journal_year 2018
_chemical_formula_moiety '0.5(C18 H19 N4), 0.5(C18 H18 N4)'
_chemical_formula_sum 'C18 H18.5 N4'
_chemical_formula_weight 290.87
_space_group_crystal_system monoclinic
_space_group_IT_number 14
_space_group_name_Hall '-P 2yn'
_space_group_name_H-M_alt 'P 1 21/n 1'
_symmetry_Int_Tables_number 14
_symmetry_space_group_name_Hall '-P 2yn'
_symmetry_space_group_name_H-M 'P 1 21/n 1'
_atom_sites_solution_primary iterative
_audit_creation_date 2014-07-23
_audit_creation_method
;
Olex2 1.2
(compiled 2014.06.27 svn.r2953 for OlexSys, GUI svn.r4860)
;
_cell_angle_alpha 90
_cell_angle_beta 98.3233(17)
_cell_angle_gamma 90
_cell_formula_units_Z 8
_cell_length_a 6.1903(3)
_cell_length_b 35.9841(18)
_cell_length_c 14.2498(7)
_cell_measurement_reflns_used 9960
_cell_measurement_theta_max 28.14
_cell_measurement_theta_min 2.69
_cell_volume 3140.7(3)
_computing_cell_refinement 'SAINT v8.34A (Bruker, 2013)'
_computing_data_reduction 'SAINT v8.34A (Bruker, 2013)'
_computing_molecular_graphics 'Olex2 (Dolomanov et al., 2009)'
_computing_publication_material 'Olex2 (Dolomanov et al., 2009)'
_computing_structure_refinement 'olex2.refine (Bourhis et al., 2013)'
_computing_structure_solution 'olex2.solve (Bourhis et al., 2013)'
_diffrn_ambient_temperature 119.99
_diffrn_measured_fraction_theta_full 1.0000
_diffrn_measured_fraction_theta_max 0.9965
_diffrn_measurement_device_type 'Bruker APEX-II CCD'
_diffrn_measurement_method '\f and \w scans'
_diffrn_radiation_type 'Mo K\a'
_diffrn_radiation_wavelength 0.71073
_diffrn_reflns_av_R_equivalents 0.0311
_diffrn_reflns_av_unetI/netI 0.0203
_diffrn_reflns_limit_h_max 8
_diffrn_reflns_limit_h_min -7
_diffrn_reflns_limit_k_max 48
_diffrn_reflns_limit_k_min -41
_diffrn_reflns_limit_l_max 19
_diffrn_reflns_limit_l_min -19
_diffrn_reflns_number 66915
_diffrn_reflns_theta_full 26.0000
_diffrn_reflns_theta_max 28.42
_diffrn_reflns_theta_min 1.13
_diffrn_standards_number 0
_exptl_absorpt_coefficient_mu 0.076
_exptl_absorpt_correction_T_max 0.7457
_exptl_absorpt_correction_T_min 0.7056
_exptl_absorpt_correction_type none
_exptl_absorpt_process_details
;
SADABS-2012/1 (Bruker,2012) was used for absorption correction.
wR2(int) was 0.0417 before and 0.0392 after correction.
The Ratio of minimum to maximum transmission is 0.9462.
The \l/2 correction factor is 0.0015.
;
_exptl_crystal_colour colourless
_exptl_crystal_density_diffrn 1.2302
_exptl_crystal_description Rod
_exptl_crystal_F_000 1236.4133
_exptl_crystal_size_max 0.196
_exptl_crystal_size_mid 0.101
_exptl_crystal_size_min 0.054
_refine_diff_density_max 3.7023
_refine_diff_density_min -1.1838
_refine_diff_density_rms 0.2006
_refine_ls_d_res_high 0.7466
_refine_ls_d_res_low 17.9921
_refine_ls_goodness_of_fit_ref 4.0807
_refine_ls_hydrogen_treatment mixed
_refine_ls_matrix_type full
_refine_ls_number_constraints 67
_refine_ls_number_parameters 400
_refine_ls_number_reflns 7876
_refine_ls_number_restraints 0
_refine_ls_restrained_S_all 4.0807
_refine_ls_R_factor_all 0.2028
_refine_ls_R_factor_gt 0.1748
_refine_ls_shift/su_max 0.0003
_refine_ls_shift/su_mean 0.0000
_refine_ls_structure_factor_coef Fsqd
_refine_ls_weighting_details 'w=1/[\s^2^(Fo^2^)+(0.1P)^2^] where P=(Fo^2^+2Fc^2^)/3'
_refine_ls_weighting_scheme calc
_refine_ls_wR_factor_gt 0.4848
_refine_ls_wR_factor_ref 0.5057
_reflns_Friedel_coverage 0.0
_reflns_limit_h_max 7
_reflns_limit_h_min -8
_reflns_limit_k_max 48
_reflns_limit_k_min 0
_reflns_limit_l_max 19
_reflns_limit_l_min -6
_reflns_number_gt 6058
_reflns_number_total 7876
_reflns_threshold_expression I>=2u(I)
_cod_data_source_file TPMA.cif
_cod_data_source_block KO_TPMA
_cod_database_code 1549067
_olex2_refinement_description
;
1. Fixed Uiso
 At 1.2 times of:
  All C(H) groups, All C(H,H) groups, All N(H) groups
2.a Ternary CH refined with riding coordinates:
 N2(H2)
2.b Secondary CH2 refined with riding coordinates:
 C9(H9a,H9b), C10(H10a,H10b), C19(H19a,H19b), C38(H38a,H38b), C40(H40a,H40b)
2.c Aromatic/amide H refined with riding coordinates:
 C28(H28), C42(H42), C39(H39), C5(H5), C23(H23), C32(H32), C15(H15), C12(H12),
 C30(H30), C21(H21), C18(H18), C1(H1), C26(H26), C24(H24), C25(H25), C3(H3),
 C29(H29), C31(H31), C22(H22), C4(H4), C14(H14), C20(H20), C27(H27), C33(H33),
 C43(H37)
;
_olex2_submission_special_instructions 'No special instructions were received'

loop_
_space_group_symop_id
_space_group_symop_operation_xyz
1 x,y,z
2 -x+1/2,y+1/2,-z+1/2
3 -x,-y,-z
4 x-1/2,-y-1/2,z-1/2

loop_
_atom_site_label
_atom_site_type_symbol
_atom_site_fract_x
_atom_site_fract_y
_atom_site_fract_z
_atom_site_U_iso_or_equiv
_atom_site_adp_type
_atom_site_occupancy
_atom_site_refinement_flags_posn
C1 C 0.1528(6) 0.69168(11) 0.0592(3) 0.0136(8) Uani 1.000000 .
N2 N 0.3156(5) 0.74650(10) 0.2650(2) 0.0185(8) Uani 1.000000 .
C3 C 0.3364(6) 0.69213(11) 0.4641(3) 0.0177(9) Uani 1.000000 .
C4 C 0.2516(6) 0.84197(11) 0.2765(3) 0.0161(8) Uani 1.000000 .
C5 C 0.4678(6) 0.40668(11) 0.7324(3) 0.0200(9) Uani 1.000000 .
N6 N 0.4124(6) 0.50445(11) 0.7546(3) 0.0244(9) Uani 1.000000 .
C7 C 0.3008(6) 0.70403(11) 0.1305(3) 0.0182(9) Uani 1.000000 .
C8 C 0.4425(7) 0.71772(12) 0.4185(3) 0.0189(9) Uani 1.000000 .
C9 C 0.2166(7) 0.71270(12) 0.2210(3) 0.0202(9) Uani 1.000000 .
C10 C 0.3025(7) 0.74735(12) 0.3666(3) 0.0213(9) Uani 1.000000 .
C11 C 0.3495(7) 0.81357(12) 0.2375(3) 0.0185(9) Uani 1.000000 .
C12 C 0.5615(7) 0.56437(14) 0.9446(4) 0.0292(11) Uani 1.000000 .
N13 N 0.5579(7) 0.81528(13) 0.2163(3) 0.0343(10) Uani 1.000000 .
C14 C -0.0588(8) 0.55499(15) 0.5492(3) 0.0316(11) Uani 1.000000 .
C15 C 0.4801(8) 0.58736(13) 1.0030(3) 0.0314(11) Uani 1.000000 .
N16 N 0.5193(6) 0.70619(13) 0.1234(3) 0.0347(10) Uani 1.000000 .
N17 N 0.6645(7) 0.71716(13) 0.4190(3) 0.0354(10) Uani 1.000000 .
C18 C 0.2276(7) 0.68201(13) -0.0214(3) 0.0249(10) Uani 1.000000 .
C19 C 0.2141(7) 0.77876(12) 0.2171(3) 0.0228(9) Uani 1.000000 .
C20 C 0.0248(7) 0.57299(14) 0.4762(3) 0.0295(11) Uani 1.000000 .
C21 C 0.4413(7) 0.68405(13) -0.0349(3) 0.0235(10) Uani 1.000000 .
C22 C 0.3677(8) 0.87335(13) 0.2923(4) 0.0319(11) Uani 1.000000 .
C23 C 0.1354(8) 0.55890(15) 0.9785(4) 0.0356(12) Uani 1.000000 .
C24 C 0.6779(8) 0.66213(13) 0.5121(3) 0.0284(10) Uani 1.000000 .
C25 C 0.4598(8) 0.66524(14) 0.5093(3) 0.0290(11) Uani 1.000000 .
C26 C 0.7868(8) 0.68920(14) 0.4651(3) 0.0297(11) Uani 1.000000 .
C27 C 0.2431(8) 0.57289(15) 0.4753(3) 0.0331(12) Uani 1.000000 .
C28 C 0.0458(9) 0.40460(19) 0.7736(4) 0.0449(15) Uani 1.000000 .
C29 C 0.6749(7) 0.84827(14) 0.2337(3) 0.0280(11) Uani 1.000000 .
C30 C 0.5928(7) 0.69657(14) 0.0406(3) 0.0260(10) Uani 1.000000 .
C31 C 0.5748(8) 0.87771(13) 0.2731(4) 0.0319(11) Uani 1.000000 .
C32 C 0.2718(9) 0.58572(15) 1.0205(3) 0.0352(12) Uani 1.000000 .
C33 C 0.3838(8) 0.5612(3) 0.5457(4) 0.071(3) Uani 1.000000 .
N34 N 0.1493(8) 0.43805(18) 0.7647(5) 0.069(2) Uani 1.000000 .
C35 C 0.3028(9) 0.54897(17) 0.6257(4) 0.0455(14) Uani 1.000000 .
N36 N 0.2150(8) 0.53415(16) 0.9235(5) 0.071(2) Uani 1.000000 .
C37 C 0.3582(8) 0.43817(16) 0.7438(6) 0.055(2) Uani 1.000000 .
C38 C 0.4677(9) 0.54070(16) 0.7096(4) 0.0418(14) Uani 1.000000 .
C39 C 0.3645(8) 0.37569(15) 0.7362(4) 0.0390(13) Uani 1.000000 .
C40 C 0.5244(9) 0.50506(16) 0.8573(4) 0.0402(13) Uani 1.000000 .
N41 N 0.0807(8) 0.54081(19) 0.6182(4) 0.068(2) Uani 1.000000 .
C42 C 0.1569(9) 0.37301(17) 0.7584(6) 0.058(2) Uani 1.000000 .
C43 C 0.4703(10) 0.47407(17) 0.7060(4) 0.0437(14) Uani 1.000000 .
C44 C 0.4307(9) 0.5367(2) 0.9090(6) 0.064(2) Uani 1.000000 .
H28 H -0.0977(9) 0.40361(19) 0.7897(4) 0.0539(18) Uiso 1.000000 R
H42 H 0.0911(9) 0.34936(17) 0.7631(6) 0.070(2) Uiso 1.000000 R
H39 H 0.4366(8) 0.35342(15) 0.7229(4) 0.0468(16) Uiso 1.000000 R
H5 H 0.6159(6) 0.40719(11) 0.7219(3) 0.0240(11) Uiso 1.000000 R
H23 H -0.0130(8) 0.55793(15) 0.9884(4) 0.0427(15) Uiso 1.000000 R
H32 H 0.2204(9) 0.60323(15) 1.0620(3) 0.0422(14) Uiso 1.000000 R
H15 H 0.5730(8) 0.60597(13) 1.0341(3) 0.0377(13) Uiso 1.000000 R
H12 H 0.7046(7) 0.56735(14) 0.9290(4) 0.0351(13) Uiso 1.000000 R
H30 H 0.7434(7) 0.69836(14) 0.0347(3) 0.0312(12) Uiso 1.000000 R
H21 H 0.4852(7) 0.67719(13) -0.0937(3) 0.0282(11) Uiso 1.000000 R
H18 H 0.1247(7) 0.67314(13) -0.0724(3) 0.0299(12) Uiso 1.000000 R
H1 H 0.0023(6) 0.68986(11) 0.0654(3) 0.0163(10) Uiso 1.000000 R
H26 H 0.9402(8) 0.68809(14) 0.4653(3) 0.0356(13) Uiso 1.000000 R
H24 H 0.7559(8) 0.64219(13) 0.5449(3) 0.0341(13) Uiso 1.000000 R
H25 H 0.3885(8) 0.64696(14) 0.5419(3) 0.0347(13) Uiso 1.000000 R
H3 H 0.1830(6) 0.69317(11) 0.4642(3) 0.0212(10) Uiso 1.000000 R
H29 H 0.8192(7) 0.85052(14) 0.2191(3) 0.0336(13) Uiso 1.000000 R
H31 H 0.6498(8) 0.90056(13) 0.2866(4) 0.0382(14) Uiso 1.000000 R
H22 H 0.3008(8) 0.89388(13) 0.3185(4) 0.0383(14) Uiso 1.000000 R
H4 H 0.1079(6) 0.83986(11) 0.2920(3) 0.0194(10) Uiso 1.000000 R
H2 H 0.4623(5) 0.74657(10) 0.2574(2) 0.0222(9) Uiso 1.000000 R
H9a H 0.2485(7) 0.69161(12) 0.2654(3) 0.0242(11) Uiso 1.000000 R
H9b H 0.0561(7) 0.71586(12) 0.2081(3) 0.0242(11) Uiso 1.000000 R
H10a H 0.3505(7) 0.77200(12) 0.3926(3) 0.0256(11) Uiso 1.000000 R
H10b H 0.1490(7) 0.74365(12) 0.3766(3) 0.0256(11) Uiso 1.000000 R
H14 H -0.2118(8) 0.55298(15) 0.5493(3) 0.0379(14) Uiso 1.000000 R
H19a H 0.1909(7) 0.77416(12) 0.1478(3) 0.0274(11) Uiso 1.000000 R
H19b H 0.0693(7) 0.78265(12) 0.2372(3) 0.0274(11) Uiso 1.000000 R
H20 H -0.0700(7) 0.58522(14) 0.4274(3) 0.0354(13) Uiso 1.000000 R
H27 H 0.2963(8) 0.58183(15) 0.4202(3) 0.0397(14) Uiso 1.000000 R
H33 H 0.5360(8) 0.5612(3) 0.5423(4) 0.085(3) Uiso 1.000000 R
H38a H 0.4705(9) 0.56109(16) 0.7564(4) 0.0502(17) Uiso 1.000000 R
H38b H 0.6143(9) 0.53890(16) 0.6899(4) 0.0502(17) Uiso 1.000000 R
H40a H 0.4998(9) 0.48117(16) 0.8885(4) 0.0482(16) Uiso 1.000000 R
H40b H 0.6836(9) 0.50854(16) 0.8592(4) 0.0482(16) Uiso 1.000000 R
H37 H 0.3755(10) 0.45423(17) 0.6835(4) 0.0524(17) Uiso 1.000000 R
H43 H 0.618(8) 0.4758(14) 0.698(4) 0.027(13) Uiso 1.000000 .

loop_
_atom_site_aniso_label
_atom_site_aniso_U_11
_atom_site_aniso_U_22
_atom_site_aniso_U_33
_atom_site_aniso_U_12
_atom_site_aniso_U_13
_atom_site_aniso_U_23
C1 0.0053(16) 0.0171(19) 0.0178(18) -0.0008(14) -0.0002(13) -0.0009(14)
N2 0.0129(16) 0.0194(18) 0.0238(17) -0.0025(13) 0.0045(13) -0.0004(14)
C3 0.0135(19) 0.018(2) 0.023(2) -0.0036(15) 0.0076(15) 0.0040(15)
C4 0.0078(17) 0.0159(19) 0.025(2) 0.0010(14) 0.0025(14) 0.0046(15)
C5 0.0118(18) 0.016(2) 0.034(2) 0.0021(15) 0.0084(16) -0.0048(17)
N6 0.0165(18) 0.031(2) 0.0257(18) 0.0022(15) 0.0020(14) 0.0122(16)
C7 0.0157(19) 0.0139(19) 0.024(2) -0.0002(15) -0.0003(16) 0.0025(16)
C8 0.022(2) 0.018(2) 0.0180(19) -0.0028(16) 0.0080(16) 0.0018(15)
C9 0.0140(19) 0.019(2) 0.027(2) -0.0016(15) 0.0010(16) 0.0009(17)
C10 0.017(2) 0.023(2) 0.024(2) 0.0019(16) 0.0047(16) 0.0004(17)
C11 0.018(2) 0.020(2) 0.0156(18) 0.0005(16) -0.0028(15) 0.0051(15)
C12 0.017(2) 0.032(3) 0.039(3) -0.0084(18) 0.0049(19) -0.017(2)
N13 0.027(2) 0.043(3) 0.032(2) -0.0010(18) 0.0003(17) 0.0061(19)
C14 0.021(2) 0.045(3) 0.028(2) 0.001(2) 0.0024(19) -0.000(2)
C15 0.042(3) 0.024(2) 0.028(2) -0.004(2) 0.004(2) -0.0001(19)
N16 0.027(2) 0.043(3) 0.034(2) -0.0033(18) 0.0013(17) 0.0053(19)
N17 0.029(2) 0.040(3) 0.036(2) -0.0002(18) 0.0009(18) -0.0004(19)
C18 0.022(2) 0.027(2) 0.024(2) 0.0022(18) -0.0005(17) -0.0022(18)
C19 0.018(2) 0.022(2) 0.027(2) -0.0040(16) -0.0044(16) 0.0005(17)
C20 0.027(2) 0.037(3) 0.024(2) 0.007(2) 0.0014(18) 0.002(2)
C21 0.021(2) 0.026(2) 0.023(2) 0.0045(17) 0.0032(17) 0.0031(17)
C22 0.028(2) 0.018(2) 0.049(3) 0.0038(18) 0.003(2) -0.001(2)
C23 0.031(3) 0.042(3) 0.035(3) 0.009(2) 0.009(2) 0.011(2)
C24 0.036(3) 0.022(2) 0.025(2) 0.0057(19) -0.0033(19) 0.0007(18)
C25 0.034(3) 0.029(3) 0.025(2) -0.003(2) 0.0077(19) 0.0091(19)
C26 0.022(2) 0.034(3) 0.033(3) 0.0043(19) 0.0031(19) -0.001(2)
C27 0.030(3) 0.045(3) 0.025(2) 0.001(2) 0.0062(19) 0.010(2)
C28 0.028(3) 0.079(4) 0.030(3) -0.005(3) 0.011(2) 0.014(3)
C29 0.019(2) 0.037(3) 0.028(2) -0.0051(19) 0.0042(17) 0.009(2)
C30 0.014(2) 0.034(3) 0.030(2) 0.0028(17) 0.0019(17) 0.0040(19)
C31 0.027(2) 0.021(2) 0.046(3) -0.0086(18) -0.002(2) 0.007(2)
C32 0.045(3) 0.039(3) 0.024(2) 0.007(2) 0.013(2) -0.001(2)
C33 0.014(2) 0.149(7) 0.050(3) 0.007(3) 0.010(2) 0.068(4)
N34 0.032(3) 0.074(4) 0.102(5) -0.002(3) 0.009(3) -0.053(4)
C35 0.040(3) 0.049(3) 0.049(3) -0.002(3) 0.014(3) 0.007(3)
N36 0.029(3) 0.059(4) 0.122(6) 0.006(2) 0.002(3) -0.037(4)
C37 0.022(3) 0.034(3) 0.111(6) -0.004(2) 0.015(3) -0.039(3)
C38 0.032(3) 0.045(3) 0.048(3) -0.006(2) 0.003(2) 0.009(3)
C39 0.032(3) 0.026(3) 0.058(4) 0.003(2) 0.004(2) 0.007(2)
C40 0.039(3) 0.039(3) 0.040(3) 0.002(2) -0.000(2) 0.001(2)
N41 0.031(3) 0.112(5) 0.064(4) 0.020(3) 0.020(3) 0.048(4)
C42 0.025(3) 0.039(3) 0.112(6) -0.001(2) 0.012(3) 0.042(4)
C43 0.035(3) 0.047(4) 0.051(3) -0.004(3) 0.014(3) -0.004(3)
C44 0.025(3) 0.075(5) 0.091(5) -0.009(3) 0.008(3) -0.059(4)

loop_
_atom_type_symbol
_atom_type_scat_dispersion_real
_atom_type_scat_dispersion_imag
_atom_type_scat_Cromer_Mann_a1
_atom_type_scat_Cromer_Mann_a2
_atom_type_scat_Cromer_Mann_a3
_atom_type_scat_Cromer_Mann_a4
_atom_type_scat_Cromer_Mann_b1
_atom_type_scat_Cromer_Mann_b2
_atom_type_scat_Cromer_Mann_b3
_atom_type_scat_Cromer_Mann_b4
_atom_type_scat_Cromer_Mann_c
_atom_type_scat_source
_atom_type_scat_dispersion_source
H 0.00000 0.00000 0.49300 0.32291 0.14019 0.04081 10.51090 26.12570 3.14236 57.79970 0.0030380000826 'International Tables Volume C Table 6.1.1.4 (pp. 500-502)' 'Henke, Gullikson and Davis, At. Data and Nucl. Data Tables, 1993, 54, 2'
C 0.00347 0.00161 2.31000 1.02000 1.58860 0.86500 20.84390 10.20750 0.56870 51.65120 0.215599998832 'International Tables Volume C Table 6.1.1.4 (pp. 500-502)' 'Henke, Gullikson and Davis, At. Data and Nucl. Data Tables, 1993, 54, 2'
N 0.00653 0.00323 12.21260 3.13220 2.01250 1.16630 0.00570 9.89330 28.99750 0.58260 -11.5290002823 'International Tables Volume C Table 6.1.1.4 (pp. 500-502)' 'Henke, Gullikson and Davis, At. Data and Nucl. Data Tables, 1993, 54, 2'

loop_
_geom_angle_atom_site_label_1
_geom_angle_atom_site_label_2
_geom_angle_atom_site_label_3
_geom_angle
C18 C1 C7 116.7(4)
H1 C1 C7 121.6(2)
H1 C1 C18 121.6(2)
C10 N2 C9 111.2(3)
C19 N2 C9 109.9(3)
C19 N2 C10 111.6(3)
H2 N2 C9 108.0(2)
H2 N2 C10 108.0(2)
H2 N2 C19 108.0(2)
C25 C3 C8 116.1(4)
H3 C3 C8 121.9(2)
H3 C3 C25 121.9(3)
C22 C4 C11 116.5(4)
H4 C4 C11 121.8(2)
H4 C4 C22 121.8(3)
C39 C5 C37 117.5(4)
H5 C5 C37 121.3(3)
H5 C5 C39 121.3(3)
C40 N6 C38 107.1(4)
C43 N6 C38 112.4(4)
C43 N6 C40 112.4(4)
C9 C7 C1 116.0(3)
N16 C7 C1 122.4(4)
N16 C7 C9 121.5(4)
C10 C8 C3 115.8(4)
N17 C8 C3 122.9(4)
N17 C8 C10 121.3(4)
C7 C9 N2 111.5(3)
H9a C9 N2 109.3(2)
H9a C9 C7 109.3(2)
H9b C9 N2 109.3(2)
H9b C9 C7 109.3(2)
H9b C9 H9a 108.0
C8 C10 N2 111.2(3)
H10a C10 N2 109.4(2)
H10a C10 C8 109.4(2)
H10b C10 N2 109.4(2)
H10b C10 C8 109.4(2)
H10b C10 H10a 108.0
N13 C11 C4 123.4(4)
C19 C11 C4 116.0(4)
C19 C11 N13 120.6(4)
C44 C12 C15 116.1(5)
H12 C12 C15 122.0(3)
H12 C12 C44 122.0(3)
C29 N13 C11 118.8(4)
N41 C14 C20 117.8(4)
H14 C14 C20 121.1(3)
H14 C14 N41 121.1(3)
C32 C15 C12 123.4(5)
H15 C15 C12 118.3(3)
H15 C15 C32 118.3(3)
C30 N16 C7 120.2(4)
C26 N17 C8 119.8(4)
C21 C18 C1 124.6(4)
H18 C18 C1 117.7(2)
H18 C18 C21 117.7(3)
C11 C19 N2 112.6(3)
H19a C19 N2 109.1(2)
H19a C19 C11 109.1(2)
H19b C19 N2 109.1(2)
H19b C19 C11 109.1(2)
H19b C19 H19a 107.8
C27 C20 C14 119.1(4)
H20 C20 C14 120.4(3)
H20 C20 C27 120.4(3)
C30 C21 C18 117.7(4)
H21 C21 C18 121.2(3)
H21 C21 C30 121.2(3)
C31 C22 C4 124.3(4)
H22 C22 C4 117.9(3)
H22 C22 C31 117.9(3)
N36 C23 C32 118.4(5)
H23 C23 C32 120.8(3)
H23 C23 N36 120.8(3)
C26 C24 C25 118.3(4)
H24 C24 C25 120.8(3)
H24 C24 C26 120.8(3)
C24 C25 C3 124.9(4)
H25 C25 C3 117.5(3)
H25 C25 C24 117.5(3)
C24 C26 N17 117.8(4)
H26 C26 N17 121.1(3)
H26 C26 C24 121.1(3)
C33 C27 C20 123.6(5)
H27 C27 C20 118.2(3)
H27 C27 C33 118.2(3)
C42 C28 N34 117.5(5)
H28 C28 N34 121.2(3)
H28 C28 C42 121.2(3)
C31 C29 N13 118.1(4)
H29 C29 N13 120.9(3)
H29 C29 C31 120.9(3)
C21 C30 N16 118.4(4)
H30 C30 N16 120.8(2)
H30 C30 C21 120.8(3)
C29 C31 C22 118.9(4)
H31 C31 C22 120.5(3)
H31 C31 C29 120.5(3)
C23 C32 C15 119.8(5)
H32 C32 C15 120.1(3)
H32 C32 C23 120.1(3)
C35 C33 C27 117.2(5)
H33 C33 C27 121.4(3)
H33 C33 C35 121.4(3)
C37 N34 C28 119.3(5)
C38 C35 C33 116.0(5)
N41 C35 C33 118.4(5)
N41 C35 C38 125.0(5)
C44 N36 C23 119.5(5)
N34 C37 C5 122.3(5)
C43 C37 C5 112.9(5)
C43 C37 N34 123.2(5)
H37 C37 C5 104.6(6)
H37 C37 N34 113.0(7)
H37 C37 C43 35.0(3)
C35 C38 N6 110.0(4)
H38a C38 N6 109.7(3)
H38a C38 C35 109.7(3)
H38b C38 N6 109.7(3)
H38b C38 C35 109.7(3)
H38b C38 H38a 108.2
C42 C39 C5 123.9(5)
H39 C39 C5 118.0(3)
H39 C39 C42 118.0(3)
C44 C40 N6 108.9(5)
H40a C40 N6 109.9(3)
H40a C40 C44 109.9(4)
H40b C40 N6 109.9(3)
H40b C40 C44 109.9(3)
H40b C40 H40a 108.3
C35 N41 C14 120.6(5)
C39 C42 C28 119.3(5)
H42 C42 C28 120.3(3)
H42 C42 C39 120.3(3)
C37 C43 N6 108.4(4)
H37 C43 N6 125.2(3)
H37 C43 C37 39.5(3)
H43 C43 N6 110(3)
H43 C43 C37 125(3)
H43 C43 H37 125(3)
N36 C44 C12 122.6(5)
C40 C44 C12 119.4(5)
C40 C44 N36 117.8(5)
C43 H37 C37 105.6(5)

loop_
_geom_bond_atom_site_label_1
_geom_bond_atom_site_label_2
_geom_bond_distance
C1 C7 1.341(5)
C1 C18 1.345(6)
C1 H1 0.9500
N2 C9 1.462(5)
N2 C10 1.463(5)
N2 C19 1.444(5)
N2 H2 0.9300
C3 C8 1.351(5)
C3 C25 1.339(6)
C3 H3 0.9500
C4 C11 1.348(6)
C4 C22 1.340(6)
C4 H4 0.9500
C5 C37 1.343(6)
C5 C39 1.291(6)
C5 H5 0.9500
N6 C38 1.514(6)
N6 C40 1.527(7)
N6 C43 1.369(7)
C7 C9 1.492(6)
C7 N16 1.373(5)
C8 C10 1.500(6)
C8 N17 1.373(5)
C9 H9a 0.9900
C9 H9b 0.9900
C10 H10a 0.9900
C10 H10b 0.9900
C11 N13 1.369(6)
C11 C19 1.512(6)
C12 C15 1.323(6)
C12 C44 1.335(7)
C12 H12 0.9500
N13 C29 1.394(7)
C14 C20 1.388(7)
C14 N41 1.314(7)
C14 H14 0.9500
C15 C32 1.350(7)
C15 H15 0.9500
N16 C30 1.369(6)
N17 C26 1.368(6)
C18 C21 1.366(6)
C18 H18 0.9500
C19 H19a 0.9900
C19 H19b 0.9900
C20 C27 1.353(6)
C20 H20 0.9500
C21 C30 1.397(6)
C21 H21 0.9500
C22 C31 1.357(7)
C22 H22 0.9500
C23 C32 1.362(8)
C23 N36 1.327(8)
C23 H23 0.9500
C24 C25 1.349(6)
C24 C26 1.408(7)
C24 H24 0.9500
C25 H25 0.9500
C26 H26 0.9500
C27 C33 1.299(7)
C27 H27 0.9500
C28 N34 1.378(9)
C28 C42 1.362(9)
C28 H28 0.9500
C29 C31 1.387(7)
C29 H29 0.9500
C30 H30 0.9500
C31 H31 0.9500
C32 H32 0.9500
C33 C35 1.383(7)
C33 H33 0.9500
N34 C37 1.368(7)
C35 C38 1.485(8)
C35 N41 1.395(7)
N36 C44 1.384(7)
C37 C43 1.597(9)
C37 H37 1.053(10)
C38 H38a 0.9900
C38 H38b 0.9900
C39 C42 1.370(7)
C39 H39 0.9500
C40 C44 1.517(8)
C40 H40a 0.9900
C40 H40b 0.9900
C42 H42 0.9500
C43 H37 0.9500
C43 H43 0.94(5)
